data_4100016
_journal_name_full 'Journal of the American Chemical Society'
_journal_paper_doi 10.1021/ja044461m
_journal_year 2005
_chemical_formula_moiety 'C27 H24 N O2 P '
_chemical_formula_sum 'C27 H24 N O2 P'
_chemical_formula_weight 425.47
_space_group_IT_number 14
_symmetry_cell_setting monoclinic
_symmetry_space_group_name_Hall '-P 2yn'
_symmetry_space_group_name_H-M 'P 1 21/n 1'
_cell_angle_alpha 90
_cell_angle_beta 95.506(1)
_cell_angle_gamma 90
_cell_formula_units_Z 4
_cell_length_a 9.7619(7)
_cell_length_b 10.3789(8)
_cell_length_c 21.056(2)
_cell_measurement_temperature 273.2
_cell_volume 2123.5(3)
_cod_original_sg_symbol_H-M 'P 21/n'
_cod_original_formula_sum 'C27 H24 N O2 P '
_cod_database_code 4100016

loop_
_symmetry_equiv_pos_as_xyz
x,y,z
1/2-x,1/2+y,1/2-z
-x,-y,-z
1/2+x,1/2-y,1/2+z

loop_
_atom_site_label
_atom_site_type_symbol
_atom_site_fract_x
_atom_site_fract_y
_atom_site_fract_z
_atom_site_U_iso_or_equiv
_atom_site_adp_type
_atom_site_occupancy
_atom_site_calc_flag
_atom_site_refinement_flags
_atom_site_disorder_assembly
_atom_site_disorder_group
P P 0.12690(5) 0.11619(4) 0.37991(2) 0.0176(1) Uani 1.00 d . . .
O1 O 0.0549(1) 0.4396(1) 0.28185(6) 0.0274(3) Uani 1.00 d . . .
O2 O 0.1452(1) 0.0158(1) 0.44317(5) 0.0218(3) Uani 1.00 d . . .
N1 N 0.1025(1) 0.2262(1) 0.30741(6) 0.0181(4) Uani 1.00 d . . .
C1 C 0.1758(2) 0.2038(2) 0.25101(8) 0.0215(4) Uani 1.00 d . . .
C2 C 0.0885(2) 0.1840(2) 0.18847(8) 0.0191(4) Uani 1.00 d . . .
C3 C 0.1492(2) 0.1268(2) 0.13813(9) 0.0234(5) Uani 1.00 d . . .
C4 C 0.0775(2) 0.1163(2) 0.07813(9) 0.0282(5) Uani 1.00 d . . .
C5 C -0.0568(2) 0.1599(2) 0.06789(9) 0.0271(5) Uani 1.00 d . . .
C6 C -0.1194(2) 0.2129(2) 0.11803(9) 0.0255(5) Uani 1.00 d . . .
C7 C -0.0464(2) 0.2258(2) 0.17760(8) 0.0232(5) Uani 1.00 d . . .
C8 C 0.0538(2) 0.3452(2) 0.31755(8) 0.0196(4) Uani 1.00 d . . .
C9 C -0.0043(2) 0.3464(2) 0.38027(8) 0.0195(4) Uani 1.00 d . . .
C10 C -0.0849(2) 0.4446(2) 0.40154(9) 0.0259(5) Uani 1.00 d . . .
C11 C -0.1366(2) 0.4313(2) 0.46015(10) 0.0307(5) Uani 1.00 d . . .
C12 C -0.1088(2) 0.3222(2) 0.49673(9) 0.0295(5) Uani 1.00 d . . .
C13 C -0.0271(2) 0.2242(2) 0.47595(8) 0.0236(5) Uani 1.00 d . . .
C14 C 0.0256(2) 0.2366(2) 0.41716(8) 0.0193(4) Uani 1.00 d . . .
C15 C 0.3117(2) 0.1422(2) 0.37920(8) 0.0193(4) Uani 1.00 d . . .
C16 C 0.3660(2) 0.2667(2) 0.38619(8) 0.0228(5) Uani 1.00 d . . .
C17 C 0.5063(2) 0.2876(2) 0.38846(9) 0.0260(5) Uani 1.00 d . . .
C18 C 0.5945(2) 0.1852(2) 0.38213(9) 0.0259(5) Uani 1.00 d . . .
C19 C 0.5423(2) 0.0622(2) 0.37320(9) 0.0267(5) Uani 1.00 d . . .
C20 C 0.4020(2) 0.0402(2) 0.37305(9) 0.0241(5) Uani 1.00 d . . .
C21 C 0.0305(2) -0.0103(2) 0.33521(8) 0.0182(4) Uani 1.00 d . . .
C22 C 0.0740(2) -0.1381(2) 0.33727(9) 0.0228(5) Uani 1.00 d . . .
C23 C -0.0035(2) -0.2325(2) 0.30383(9) 0.0281(5) Uani 1.00 d . . .
C24 C -0.1275(2) -0.2008(2) 0.27040(9) 0.0299(5) Uani 1.00 d . . .
C25 C -0.1744(2) -0.0753(2) 0.26948(9) 0.0293(5) Uani 1.00 d . . .
C26 C -0.0944(2) 0.0198(2) 0.30115(8) 0.0232(5) Uani 1.00 d . . .
C27 C 0.2365(2) 0.0432(2) 0.49882(9) 0.0305(5) Uani 1.00 d . . .
H1 H 0.2353 0.2762 0.2461 0.0263 Uiso 1.00 calc . . .
H2 H 0.2326 0.1290 0.2587 0.0263 Uiso 1.00 calc . . .
H3 H 0.2408 0.0944 0.1452 0.0265 Uiso 1.00 calc . . .
H4 H 0.1210 0.0771 0.0438 0.0334 Uiso 1.00 calc . . .
H5 H -0.1054 0.1542 0.0262 0.0332 Uiso 1.00 calc . . .
H6 H -0.2135 0.2396 0.1113 0.0323 Uiso 1.00 calc . . .
H7 H -0.0910 0.2655 0.2119 0.0288 Uiso 1.00 calc . . .
H8 H -0.1035 0.5209 0.3764 0.0300 Uiso 1.00 calc . . .
H9 H -0.1941 0.4969 0.4747 0.0357 Uiso 1.00 calc . . .
H10 H -0.1451 0.3153 0.5373 0.0361 Uiso 1.00 calc . . .
H11 H -0.0062 0.1489 0.5019 0.0280 Uiso 1.00 calc . . .
H12 H 0.3046 0.3387 0.3888 0.0282 Uiso 1.00 calc . . .
H13 H 0.5426 0.3730 0.3946 0.0304 Uiso 1.00 calc . . .
H14 H 0.6919 0.1996 0.3835 0.0315 Uiso 1.00 calc . . .
H15 H 0.6032 -0.0089 0.3671 0.0325 Uiso 1.00 calc . . .
H16 H 0.3663 -0.0455 0.3696 0.0297 Uiso 1.00 calc . . .
H17 H 0.1581 -0.1614 0.3623 0.0272 Uiso 1.00 calc . . .
H18 H 0.0286 -0.3207 0.3041 0.0314 Uiso 1.00 calc . . .
H19 H -0.1808 -0.2669 0.2480 0.0359 Uiso 1.00 calc . . .
H20 H -0.2621 -0.0536 0.2470 0.0342 Uiso 1.00 calc . . .
H21 H -0.1255 0.1078 0.2998 0.0276 Uiso 1.00 calc . . .
H22 H 0.1945 0.0183 0.5362 0.0392 Uiso 1.00 calc . . .
H23 H 0.3206 -0.0020 0.4977 0.0392 Uiso 1.00 calc . . .
H24 H 0.2552 0.1337 0.5014 0.0392 Uiso 1.00 calc . . .
